data_2215114
loop_
_publ_author_name
'Genther, Dane J.'
'Squattrito, Philip J.'
'Kirschbaum, Kristin'
'Pinkerton, A. Alan'

_publ_section_title
;
 Hexaaquacobalt(II) 3-ammonionaphthalene-1,5-disulfonate tetrahydrate
;
_journal_coeditor_code HB2483
_journal_issue 9
_journal_name_full 'Acta Crystallographica Section E'
_journal_page_first m2260
_journal_page_last m2261
_journal_paper_doi 10.1107/S160053680703694X
_journal_volume 63
_journal_year 2007
_chemical_formula_iupac '[Co (H2 O1)6] (C10 H8 N O6 S2)2 , 4H2 O'
_chemical_formula_moiety 'H12 O6 Co 2+ , 2C10 H8 N O6 S2 1 , 4H2 O'
_chemical_formula_sum 'C20 H36 Co N2 O22 S4'
_chemical_formula_weight 843.68
_chemical_name_systematic
;
hexaaquacobalt(II) 3-ammonionahthalene-1,5-disulfonate tetrahydrate
;
_space_group_IT_number 2
_symmetry_cell_setting triclinic
_symmetry_space_group_name_Hall '-P 1'
_symmetry_space_group_name_H-M 'P -1'
_atom_sites_solution_hydrogens difmap
_atom_sites_solution_primary direct
_atom_sites_solution_secondary difmap
_audit_creation_method SHELXL97
_cell_angle_alpha 114.6460(10)
_cell_angle_beta 101.4770(10)
_cell_angle_gamma 90.9190(10)
_cell_formula_units_Z 1
_cell_length_a 5.45490(10)
_cell_length_b 12.7528(3)
_cell_length_c 12.9382(3)
_cell_measurement_reflns_used 6586
_cell_measurement_temperature 140(2)
_cell_measurement_theta_max 34.4
_cell_measurement_theta_min 3.0
_cell_volume 796.73(3)
_computing_cell_refinement 'SAINT (Bruker, 2001)'
_computing_data_collection 'SMART (Bruker, 2001)'
_computing_data_reduction SAINT
_computing_molecular_graphics SHELXTL
_computing_publication_material 'SHELXTL and local programs'
_computing_structure_refinement SHELXTL
_computing_structure_solution 'SHELXTL (Sheldrick, 2001)'
_diffrn_ambient_temperature 140(2)
_diffrn_measured_fraction_theta_full 0.995
_diffrn_measured_fraction_theta_max 0.897
_diffrn_measurement_device_type 'Bruker SMART 6000 CCD area-detector'
_diffrn_measurement_method \w
_diffrn_radiation_monochromator graphite
_diffrn_radiation_source 'fine-focus sealed tube'
_diffrn_radiation_type MoK\a
_diffrn_radiation_wavelength 0.71073
_diffrn_reflns_av_R_equivalents 0.0159
_diffrn_reflns_av_sigmaI/netI 0.0371
_diffrn_reflns_limit_h_max 8
_diffrn_reflns_limit_h_min -8
_diffrn_reflns_limit_k_max 20
_diffrn_reflns_limit_k_min -20
_diffrn_reflns_limit_l_max 21
_diffrn_reflns_limit_l_min -20
_diffrn_reflns_number 11827
_diffrn_reflns_theta_full 26.00
_diffrn_reflns_theta_max 35.62
_diffrn_reflns_theta_min 1.77
_exptl_absorpt_coefficient_mu 0.897
_exptl_absorpt_correction_T_max 0.910
_exptl_absorpt_correction_T_min 0.765
_exptl_absorpt_correction_type multi-scan
_exptl_absorpt_process_details '(SADABS; Sheldrick, 2004)'
_exptl_crystal_colour red
_exptl_crystal_density_diffrn 1.758
_exptl_crystal_density_method 'not measured'
_exptl_crystal_description 'triangular prism'
_exptl_crystal_F_000 437
_exptl_crystal_size_max 0.25
_exptl_crystal_size_mid 0.22
_exptl_crystal_size_min 0.10
_refine_diff_density_max 1.104
_refine_diff_density_min -0.825
_refine_ls_extinction_method none
_refine_ls_goodness_of_fit_ref 1.067
_refine_ls_hydrogen_treatment mixed
_refine_ls_matrix_type full
_refine_ls_number_parameters 281
_refine_ls_number_reflns 6574
_refine_ls_number_restraints 8
_refine_ls_restrained_S_all 1.070
_refine_ls_R_factor_all 0.0365
_refine_ls_R_factor_gt 0.0351
_refine_ls_shift/su_max 0.001
_refine_ls_shift/su_mean 0.000
_refine_ls_structure_factor_coef Fsqd
_refine_ls_weighting_details 'calc w = 1/[\s^2^(Fo^2^)+(0.0405P)^2^+0.5867P] where P=(Fo^2^+2Fc^2^)/3'
_refine_ls_weighting_scheme calc
_refine_ls_wR_factor_gt 0.0971
_refine_ls_wR_factor_ref 0.0980
_reflns_number_gt 6288
_reflns_number_total 6574
_reflns_threshold_expression I>2\s(I)
_cod_data_source_file hb2483.cif
_cod_data_source_block I
_cod_database_code 2215114
_cod_database_fobs_code 2215114

loop_
_symmetry_equiv_pos_as_xyz
'x, y, z'
'-x, -y, -z'

loop_
_atom_site_type_symbol
_atom_site_label
_atom_site_fract_x
_atom_site_fract_y
_atom_site_fract_z
_atom_site_U_iso_or_equiv
_atom_site_adp_type
_atom_site_calc_flag
_atom_site_refinement_flags
_atom_site_occupancy
Co Co1 0.0000 0.0000 0.0000 0.01194(5) Uani d S 1
O O7 -0.26578(18) -0.12241(8) -0.00331(8) 0.01604(16) Uani d D 1
H H9 -0.347(4) -0.1672(18) -0.0681(15) 0.024 Uiso d D 1
H H10 -0.224(4) -0.1529(19) 0.0394(18) 0.024 Uiso d D 1
O O8 -0.05274(19) 0.10605(9) 0.16887(9) 0.01862(17) Uani d D 1
H H11 -0.168(4) 0.1482(18) 0.178(2) 0.028 Uiso d D 1
H H12 0.070(4) 0.1440(19) 0.2203(18) 0.028 Uiso d D 1
O O9 0.30321(19) -0.05179(10) 0.08400(10) 0.02177(19) Uani d D 1
H H13 0.435(4) -0.064(2) 0.061(2) 0.033 Uiso d D 1
H H14 0.283(5) -0.088(2) 0.121(2) 0.033 Uiso d D 1
S S1 0.53450(5) 0.32370(2) 0.32171(2) 0.01216(6) Uani d . 1
O O1 0.57766(18) 0.25223(8) 0.20469(8) 0.01694(16) Uani d . 1
O O2 0.30255(18) 0.28088(8) 0.33761(9) 0.01758(16) Uani d . 1
O O3 0.75299(19) 0.33977(8) 0.41332(9) 0.01965(18) Uani d . 1
S S2 0.02330(6) 0.76432(3) 0.20505(3) 0.01597(6) Uani d . 1
O O4 0.2482(2) 0.80285(11) 0.18029(11) 0.0254(2) Uani d . 1
O O5 -0.2059(2) 0.75551(10) 0.12117(10) 0.0231(2) Uani d . 1
O O6 0.0067(2) 0.83554(9) 0.32609(9) 0.02269(19) Uani d . 1
N N1 0.8711(2) 0.75479(10) 0.47987(10) 0.01682(18) Uani d . 1
H H6 0.947(4) 0.7786(19) 0.4385(19) 0.020 Uiso d . 1
H H7 0.971(4) 0.7319(19) 0.5194(19) 0.020 Uiso d . 1
H H8 0.816(4) 0.808(2) 0.523(2) 0.020 Uiso d . 1
C C1 0.4958(2) 0.46391(9) 0.32593(10) 0.01224(17) Uani d . 1
C C2 0.6852(2) 0.55077(10) 0.39846(10) 0.01341(18) Uani d . 1
H H1 0.825(4) 0.5357(18) 0.4432(18) 0.016 Uiso d . 1
C C3 0.6687(2) 0.66256(10) 0.40344(10) 0.01317(18) Uani d . 1
C C4 0.4698(2) 0.68835(10) 0.33892(10) 0.01455(19) Uani d . 1
H H2 0.455(4) 0.7608(18) 0.3429(18) 0.017 Uiso d . 1
C C5 0.0561(2) 0.62243(10) 0.19476(10) 0.01454(19) Uani d . 1
C C6 -0.1328(2) 0.53561(11) 0.12103(11) 0.0175(2) Uani d . 1
H H3 -0.262(4) 0.5579(19) 0.0848(19) 0.021 Uiso d . 1
C C7 -0.1188(2) 0.42229(11) 0.11258(12) 0.0181(2) Uani d . 1
H H4 -0.263(4) 0.3552(19) 0.0557(19) 0.022 Uiso d . 1
C C8 0.0825(2) 0.39777(10) 0.17861(11) 0.01547(19) Uani d . 1
H H5 0.086(4) 0.3219(19) 0.1696(19) 0.019 Uiso d . 1
C C9 0.2820(2) 0.48519(10) 0.25561(10) 0.01230(17) Uani d . 1
C C10 0.2705(2) 0.60020(10) 0.26370(10) 0.01281(17) Uani d . 1
O O10 -0.2264(4) 0.04228(14) 0.34619(16) 0.0478(4) Uani d D 1
H H15 -0.173(7) -0.028(2) 0.342(3) 0.072 Uiso d D 1
H H16 -0.244(7) 0.043(3) 0.274(2) 0.072 Uiso d D 1
O O11A 0.5969(16) 0.9484(5) 0.5775(6) 0.087(3) Uani d P 0.526(16)
O O11B 0.6756(17) 0.9458(5) 0.5908(11) 0.109(4) Uani d P 0.474(16)

loop_
_atom_site_aniso_label
_atom_site_aniso_U_11
_atom_site_aniso_U_22
_atom_site_aniso_U_33
_atom_site_aniso_U_12
_atom_site_aniso_U_13
_atom_site_aniso_U_23
Co1 0.01256(9) 0.01138(9) 0.01237(10) 0.00226(7) 0.00272(7) 0.00557(8)
O7 0.0172(4) 0.0157(4) 0.0156(4) -0.0004(3) 0.0007(3) 0.0084(3)
O8 0.0165(4) 0.0186(4) 0.0162(4) 0.0040(3) 0.0024(3) 0.0036(3)
O9 0.0180(4) 0.0309(5) 0.0297(5) 0.0095(4) 0.0095(4) 0.0236(4)
S1 0.01264(11) 0.00967(11) 0.01284(12) 0.00055(8) 0.00019(8) 0.00475(9)
O1 0.0182(4) 0.0134(4) 0.0163(4) 0.0037(3) 0.0043(3) 0.0034(3)
O2 0.0171(4) 0.0168(4) 0.0192(4) -0.0025(3) 0.0030(3) 0.0087(3)
O3 0.0184(4) 0.0162(4) 0.0214(4) -0.0005(3) -0.0059(3) 0.0100(4)
S2 0.01772(13) 0.01645(13) 0.01914(13) 0.00369(9) 0.00455(10) 0.01259(11)
O4 0.0209(4) 0.0322(5) 0.0375(6) 0.0037(4) 0.0091(4) 0.0275(5)
O5 0.0209(4) 0.0261(5) 0.0286(5) 0.0057(4) 0.0015(4) 0.0194(4)
O6 0.0349(5) 0.0148(4) 0.0217(5) 0.0050(4) 0.0090(4) 0.0098(4)
N1 0.0210(5) 0.0127(4) 0.0141(4) -0.0036(3) -0.0023(3) 0.0061(4)
C1 0.0135(4) 0.0102(4) 0.0121(4) 0.0010(3) 0.0017(3) 0.0045(4)
C2 0.0147(4) 0.0112(4) 0.0128(4) -0.0004(3) -0.0001(3) 0.0053(4)
C3 0.0157(4) 0.0106(4) 0.0113(4) -0.0016(3) 0.0002(3) 0.0041(4)
C4 0.0178(5) 0.0117(4) 0.0141(5) 0.0005(3) 0.0014(4) 0.0064(4)
C5 0.0154(4) 0.0146(5) 0.0150(5) 0.0030(4) 0.0023(4) 0.0082(4)
C6 0.0161(5) 0.0184(5) 0.0180(5) 0.0017(4) -0.0003(4) 0.0097(4)
C7 0.0158(5) 0.0168(5) 0.0190(5) -0.0006(4) -0.0015(4) 0.0075(4)
C8 0.0153(5) 0.0124(4) 0.0164(5) 0.0005(3) -0.0001(4) 0.0057(4)
C9 0.0128(4) 0.0110(4) 0.0122(4) 0.0013(3) 0.0015(3) 0.0047(4)
C10 0.0146(4) 0.0118(4) 0.0120(4) 0.0015(3) 0.0016(3) 0.0057(4)
O10 0.0634(11) 0.0327(7) 0.0484(9) 0.0123(7) 0.0125(8) 0.0185(7)
O11A 0.098(4) 0.043(2) 0.062(3) 0.033(3) -0.037(3) -0.010(2)
O11B 0.079(4) 0.0177(17) 0.199(9) -0.010(2) 0.106(5) -0.015(3)

loop_
_atom_type_symbol
_atom_type_description
_atom_type_scat_dispersion_real
_atom_type_scat_dispersion_imag
_atom_type_scat_source
C C 0.0033 0.0016 'International Tables Vol C Tables 4.2.6.8 and 6.1.1.4'
H H 0.0000 0.0000 'International Tables Vol C Tables 4.2.6.8 and 6.1.1.4'
N N 0.0061 0.0033 'International Tables Vol C Tables 4.2.6.8 and 6.1.1.4'
O O 0.0106 0.0060 'International Tables Vol C Tables 4.2.6.8 and 6.1.1.4'
S S 0.1246 0.1234 'International Tables Vol C Tables 4.2.6.8 and 6.1.1.4'
Co Co 0.3494 0.9721 'International Tables Vol C Tables 4.2.6.8 and 6.1.1.4'

loop_
_geom_angle_atom_site_label_1
_geom_angle_atom_site_label_2
_geom_angle_atom_site_label_3
_geom_angle_site_symmetry_1
_geom_angle_site_symmetry_3
_geom_angle
_geom_angle_publ_flag
O9 Co1 O9 2 . 180.0 ?
O9 Co1 O7 2 2 94.83(4) ?
O9 Co1 O7 . 2 85.17(4) ?
O9 Co1 O7 2 . 85.17(4) ?
O9 Co1 O7 . . 94.83(4) n
O7 Co1 O7 2 . 180.0 ?
O9 Co1 O8 2 2 86.09(4) ?
O9 Co1 O8 . 2 93.91(4) ?
O7 Co1 O8 2 2 85.98(4) ?
O7 Co1 O8 . 2 94.02(4) ?
O9 Co1 O8 2 . 93.91(4) ?
O9 Co1 O8 . . 86.09(4) n
O7 Co1 O8 2 . 94.02(4) ?
O7 Co1 O8 . . 85.98(4) n
O8 Co1 O8 2 . 180.0 ?
Co1 O7 H9 . . 115.7(16) ?
Co1 O7 H10 . . 117.1(16) ?
H9 O7 H10 . . 113(2) ?
Co1 O8 H11 . . 121.2(17) ?
Co1 O8 H12 . . 118.7(17) ?
H11 O8 H12 . . 106(2) ?
Co1 O9 H13 . . 122.3(17) ?
Co1 O9 H14 . . 120.9(18) ?
H13 O9 H14 . . 112(2) ?
O3 S1 O2 . . 114.09(6) ?
O3 S1 O1 . . 112.03(6) ?
O2 S1 O1 . . 111.47(6) ?
O3 S1 C1 . . 105.87(5) ?
O2 S1 C1 . . 107.54(6) ?
O1 S1 C1 . . 105.17(5) ?
O5 S2 O4 . . 113.34(6) ?
O5 S2 O6 . . 112.50(7) ?
O4 S2 O6 . . 111.14(7) ?
O5 S2 C5 . . 106.52(6) ?
O4 S2 C5 . . 107.20(6) ?
O6 S2 C5 . . 105.57(6) ?
C3 N1 H6 . . 110.3(14) ?
C3 N1 H7 . . 110.2(15) ?
H6 N1 H7 . . 111(2) ?
C3 N1 H8 . . 110.2(16) ?
H6 N1 H8 . . 108(2) ?
H7 N1 H8 . . 108(2) ?
C2 C1 C9 . . 121.31(10) ?
C2 C1 S1 . . 116.45(8) ?
C9 C1 S1 . . 122.22(8) ?
C1 C2 C3 . . 119.16(10) ?
C1 C2 H1 . . 120.6(13) ?
C3 C2 H1 . . 120.2(13) ?
C4 C3 C2 . . 122.30(10) ?
C4 C3 N1 . . 118.50(10) ?
C2 C3 N1 . . 119.20(10) ?
C3 C4 C10 . . 119.66(10) ?
C3 C4 H2 . . 123.1(13) ?
C10 C4 H2 . . 117.2(13) ?
C6 C5 C10 . . 121.30(11) ?
C6 C5 S2 . . 118.00(9) ?
C10 C5 S2 . . 120.67(9) ?
C5 C6 C7 . . 120.07(11) ?
C5 C6 H3 . . 115.2(14) ?
C7 C6 H3 . . 124.6(14) ?
C8 C7 C6 . . 120.39(11) ?
C8 C7 H4 . . 119.2(12) ?
C6 C7 H4 . . 120.4(12) ?
C7 C8 C9 . . 121.18(11) ?
C7 C8 H5 . . 117.7(13) ?
C9 C8 H5 . . 121.1(13) ?
C8 C9 C10 . . 118.76(10) ?
C8 C9 C1 . . 123.26(10) ?
C10 C9 C1 . . 117.97(10) ?
C4 C10 C9 . . 119.59(10) ?
C4 C10 C5 . . 122.13(10) ?
C9 C10 C5 . . 118.29(10) ?
H15 O10 H16 . . 109(3) ?

loop_
_geom_bond_atom_site_label_1
_geom_bond_atom_site_label_2
_geom_bond_site_symmetry_2
_geom_bond_distance
_geom_bond_publ_flag
Co1 O9 2 2.0667(10) ?
Co1 O9 . 2.0667(10) yes
Co1 O7 2 2.0946(9) ?
Co1 O7 . 2.0946(9) yes
Co1 O8 2 2.1175(10) ?
Co1 O8 . 2.1175(10) yes
O7 H9 . 0.818(16) ?
O7 H10 . 0.800(15) ?
O8 H11 . 0.830(16) ?
O8 H12 . 0.819(16) ?
O9 H13 . 0.826(16) ?
O9 H14 . 0.818(16) ?
S1 O3 . 1.4474(10) n
S1 O2 . 1.4548(10) n
S1 O1 . 1.4752(10) n
S1 C1 . 1.7833(11) n
S2 O5 . 1.4515(11) n
S2 O4 . 1.4553(11) n
S2 O6 . 1.4691(11) n
S2 C5 . 1.7730(12) n
N1 C3 . 1.4610(16) n
N1 H6 . 0.88(2) ?
N1 H7 . 0.82(2) ?
N1 H8 . 0.79(2) ?
C1 C2 . 1.3735(16) ?
C1 C9 . 1.4334(16) ?
C2 C3 . 1.4052(16) ?
C2 H1 . 0.94(2) ?
C3 C4 . 1.3644(16) ?
C4 C10 . 1.4214(16) ?
C4 H2 . 0.91(2) ?
C5 C6 . 1.3747(18) ?
C5 C10 . 1.4317(16) ?
C6 C7 . 1.4076(18) ?
C6 H3 . 0.88(2) ?
C7 C8 . 1.3762(17) ?
C7 H4 . 1.06(2) ?
C8 C9 . 1.4224(16) ?
C8 H5 . 0.93(2) ?
C9 C10 . 1.4296(16) ?
O10 H15 . 0.925(18) ?
O10 H16 . 0.924(18) ?

loop_
_geom_hbond_atom_site_label_D
_geom_hbond_atom_site_label_H
_geom_hbond_atom_site_label_A
_geom_hbond_site_symmetry_A
_geom_hbond_distance_DH
_geom_hbond_distance_HA
_geom_hbond_distance_DA
_geom_hbond_angle_DHA
_geom_hbond_publ_flag
O7 H9 O1 2 0.818(16) 1.832(16) 2.6404(13) 169(2) yes
O7 H10 O5 1_545 0.800(15) 1.867(16) 2.6501(13) 166(2) yes
O8 H11 O1 1_455 0.830(16) 1.915(16) 2.7435(13) 177(2) yes
O8 H12 O2 . 0.819(16) 1.977(17) 2.7589(14) 159(2) yes
O9 H13 O7 1_655 0.826(16) 1.993(17) 2.8092(14) 170(2) yes
O9 H14 O4 1_545 0.818(16) 1.865(17) 2.6713(14) 168(3) yes
N1 H6 O6 1_655 0.88(2) 1.95(2) 2.7993(15) 162(2) yes
N1 H7 O3 2_766 0.82(2) 2.01(2) 2.8124(15) 168(2) yes
N1 H8 O11A . 0.79(2) 2.12(2) 2.863(7) 159(2) yes
O10 H15 O6 1_545 0.925(18) 1.97(2) 2.8816(19) 167(3) yes
O10 H16 O8 . 0.924(18) 2.25(3) 3.036(2) 143(3) yes

loop_
_geom_torsion_atom_site_label_1
_geom_torsion_atom_site_label_2
_geom_torsion_atom_site_label_3
_geom_torsion_atom_site_label_4
_geom_torsion
O3 S1 C1 C2 8.14(11)
O2 S1 C1 C2 130.48(9)
O1 S1 C1 C2 -110.61(10)
O3 S1 C1 C9 -173.34(10)
O2 S1 C1 C9 -51.01(11)
O1 S1 C1 C9 67.90(10)
C9 C1 C2 C3 -0.10(17)
S1 C1 C2 C3 178.43(9)
C1 C2 C3 C4 0.27(18)
C1 C2 C3 N1 -179.52(11)
C2 C3 C4 C10 0.11(18)
N1 C3 C4 C10 179.90(11)
O5 S2 C5 C6 -3.92(12)
O4 S2 C5 C6 -125.54(11)
O6 S2 C5 C6 115.89(11)
O5 S2 C5 C10 177.64(10)
O4 S2 C5 C10 56.02(11)
O6 S2 C5 C10 -62.55(11)
C10 C5 C6 C7 0.34(19)
S2 C5 C6 C7 -178.09(10)
C5 C6 C7 C8 0.6(2)
C6 C7 C8 C9 -0.8(2)
C7 C8 C9 C10 0.05(18)
C7 C8 C9 C1 -179.85(12)
C2 C1 C9 C8 179.47(12)
S1 C1 C9 C8 1.02(16)
C2 C1 C9 C10 -0.43(17)
S1 C1 C9 C10 -178.88(9)
C3 C4 C10 C9 -0.65(18)
C3 C4 C10 C5 179.42(11)
C8 C9 C10 C4 -179.11(11)
C1 C9 C10 C4 0.80(17)
C8 C9 C10 C5 0.82(17)
C1 C9 C10 C5 -179.27(10)
C6 C5 C10 C4 178.90(12)
S2 C5 C10 C4 -2.71(16)
C6 C5 C10 C9 -1.03(18)
S2 C5 C10 C9 177.36(9)
